data_4301715
loop_
_publ_author_name
'Christian Meermann'
'Karl W. T\"ornroos'
'Reiner Anwander'

_publ_contact_author_address
;
       Department of Chemistry,
       University of Bergen,
       Allegaten 41,
       N-5007 Bergen,
       Norway.
;
_publ_contact_author_email karl.tornroos@kj.uib.no
_publ_contact_author_fax '+47 55 58 3552'
_publ_contact_author_name
;
       Prof. Karl Wilhelm T\"ornroos
;
_publ_contact_author_phone '+47 55 58 9490'
_publ_section_title
;
Scandium SALEN Complexes Bearing Chloro, Aryloxo, and Hydroxo Ligands
;
_journal_name_full 'Inorganic Chemistry'
_journal_page_first 2561
_journal_page_last 2570
_journal_paper_doi 10.1021/ic802082b
_journal_volume 48
_journal_year 2009
_chemical_absolute_configuration ad
_chemical_formula_moiety 'C50 H73 N2 O3 Sc'
_chemical_formula_sum 'C50 H73 N2 O3 Sc'
_chemical_formula_weight 795.06
_chemical_name_systematic
; 
 ? 
;
_space_group_IT_number 19
_symmetry_cell_setting orthorhombic
_symmetry_space_group_name_Hall 'P 2ac 2ab'
_symmetry_space_group_name_H-M 'P 21 21 21'
_atom_sites_solution_hydrogens geom
_atom_sites_solution_primary direct
_atom_sites_solution_secondary difmap
_audit_creation_method SHELXL-97
_cell_angle_alpha 90.00
_cell_angle_beta 90.00
_cell_angle_gamma 90.00
_cell_formula_units_Z 4
_cell_length_a 10.9304(3)
_cell_length_b 17.4215(5)
_cell_length_c 25.1227(7)
_cell_measurement_reflns_used 22740
_cell_measurement_temperature 123(2)
_cell_measurement_theta_max 25.51
_cell_measurement_theta_min 2.200
_cell_volume 4784.0(2)
_computing_cell_refinement
;
Bruker (2004). SAINT, version 6.45a, Bruker AXS Inc., Madison, 
Wisconsin, USA.
;
_computing_data_collection
;
Bruker (1999). SMART, version 5.054, Bruker AXS Inc., Madison, 
Wisconsin, USA.
;
_computing_data_reduction
;
Bruker (2004). SAINT, version 6.45a, Bruker AXS Inc., Madison, 
Wisconsin, USA.
;
_computing_molecular_graphics
;
Brandenburg, K. (2007). DIAMOND. Version 3.1. Crystal Impact GbR, Bonn, 
Germany.
;
_computing_publication_material
;
Bruker AXS (2003). SHELXTL. Version 6.14. Bruker AXS Inc., Madison, 
Wisconsin, USA.
;
_computing_structure_refinement
;
Sheldrick, G. M. (2008). Acta Crystallographica, A64, 112-122.
;
_computing_structure_solution
;     
Sheldrick, G. M. (2008). Acta Crystallographica, A64, 112-122.
;
_diffrn_ambient_temperature 123(2)
_diffrn_detector_area_resol_mean '48 \um'
_diffrn_measured_fraction_theta_full 0.999
_diffrn_measured_fraction_theta_max 0.999
_diffrn_measurement_device_type 'Bruker-AXS SMART 2K CCD'
_diffrn_measurement_method 'omega scans'
_diffrn_radiation_monochromator graphite
_diffrn_radiation_source 'normal-focus sealed tube'
_diffrn_radiation_type MoK\a
_diffrn_radiation_wavelength 0.71073
_diffrn_reflns_av_R_equivalents 0.0588
_diffrn_reflns_av_sigmaI/netI 0.0380
_diffrn_reflns_limit_h_max 13
_diffrn_reflns_limit_h_min -13
_diffrn_reflns_limit_k_max 21
_diffrn_reflns_limit_k_min -21
_diffrn_reflns_limit_l_max 30
_diffrn_reflns_limit_l_min -30
_diffrn_reflns_number 58614
_diffrn_reflns_theta_full 25.52
_diffrn_reflns_theta_max 25.52
_diffrn_reflns_theta_min 1.42
_diffrn_standards_decay_% 0
_diffrn_standards_interval_count 1
_diffrn_standards_interval_time '28 h'
_diffrn_standards_number 630
_exptl_absorpt_coefficient_mu 0.194
_exptl_absorpt_correction_T_max 0.97861
_exptl_absorpt_correction_T_min 0.94907
_exptl_absorpt_correction_type numerical
_exptl_absorpt_process_details
;
Bruker AXS (2003). SHELXTL. Version 6.14. 
Bruker AXS Inc., Madison, Wisconsin, USA. 
;
_exptl_crystal_colour colorless
_exptl_crystal_density_diffrn 1.104
_exptl_crystal_density_method 'not measured'
_exptl_crystal_description 'trigonal prism'
_exptl_crystal_F_000 1728
_exptl_crystal_size_max 0.275
_exptl_crystal_size_mid 0.25
_exptl_crystal_size_min 0.14
_refine_diff_density_max 0.175
_refine_diff_density_min -0.231
_refine_diff_density_rms 0.039
_refine_ls_abs_structure_details 'Flack H D (1983), Acta Cryst. A39, 876-881'
_refine_ls_abs_structure_Flack 0.00(2)
_refine_ls_extinction_method none
_refine_ls_goodness_of_fit_ref 1.027
_refine_ls_hydrogen_treatment constr
_refine_ls_matrix_type full
_refine_ls_number_parameters 523
_refine_ls_number_reflns 8910
_refine_ls_number_restraints 0
_refine_ls_restrained_S_all 1.027
_refine_ls_R_factor_all 0.0505
_refine_ls_R_factor_gt 0.0340
_refine_ls_shift/su_max 0.002
_refine_ls_shift/su_mean 0.000
_refine_ls_structure_factor_coef Fsqd
_refine_ls_weighting_details 'calc w=1/[\s^2^(Fo^2^)+(0.0396P)^2^+0.8612P] where P=(Fo^2^+2Fc^2^)/3'
_refine_ls_weighting_scheme calc
_refine_ls_wR_factor_gt 0.0753
_refine_ls_wR_factor_ref 0.0830
_reflns_number_gt 7471
_reflns_number_total 8910
_reflns_threshold_expression I>2\s(I)
_cod_data_source_file ic802082b_si_001_5.cif
_cod_data_source_block Compound4b
_cod_database_code 4301715

loop_
_symmetry_equiv_pos_as_xyz
'x, y, z'
'-x+1/2, -y, z+1/2'
'-x, y+1/2, -z+1/2'
'x+1/2, -y+1/2, -z'

loop_
_atom_site_label
_atom_site_type_symbol
_atom_site_fract_x
_atom_site_fract_y
_atom_site_fract_z
_atom_site_U_iso_or_equiv
_atom_site_adp_type
_atom_site_occupancy
_atom_site_symmetry_multiplicity
_atom_site_calc_flag
_atom_site_refinement_flags
_atom_site_disorder_assembly
_atom_site_disorder_group
Sc Sc 0.43329(3) 0.91240(2) 0.763838(14) 0.02194(9) Uani 1 1 d . . .
O1 O 0.27840(12) 0.90766(8) 0.72442(5) 0.0261(3) Uani 1 1 d . . .
O3 O 0.53811(12) 0.99936(8) 0.74699(5) 0.0245(3) Uani 1 1 d . . .
O2 O 0.36161(13) 0.91703(9) 0.83670(5) 0.0292(3) Uani 1 1 d . . .
N2 N 0.54311(15) 0.81805(9) 0.80060(6) 0.0243(4) Uani 1 1 d . . .
N1 N 0.48660(15) 0.83198(9) 0.69897(6) 0.0228(4) Uani 1 1 d . . .
C6 C 0.60594(17) 1.06283(11) 0.73747(9) 0.0246(4) Uani 1 1 d . . .
C7 C 0.4863(2) 0.84314(12) 0.89389(8) 0.0282(5) Uani 1 1 d . . .
C8 C 0.6730(2) 1.16430(13) 0.67866(9) 0.0343(5) Uani 1 1 d . . .
H8A H 0.6726 1.1882 0.6447 0.041 Uiso 1 1 calc R . .
C9 C 0.23124(19) 0.88216(11) 0.67963(8) 0.0243(5) Uani 1 1 d . . .
C10 C 0.7421(2) 1.16276(13) 0.76833(10) 0.0370(5) Uani 1 1 d . . .
H10A H 0.7890 1.1857 0.7959 0.044 Uiso 1 1 calc R . .
C11 C 0.42625(19) 0.81409(12) 0.65678(8) 0.0253(4) Uani 1 1 d . . .
H11A H 0.4663 0.7819 0.6318 0.030 Uiso 1 1 calc R . .
C12 C 0.5616(2) 1.06281(13) 0.86228(9) 0.0371(5) Uani 1 1 d . . .
H12A H 0.5404 1.1165 0.8693 0.056 Uiso 1 1 calc R . .
H12B H 0.5650 1.0345 0.8960 0.056 Uiso 1 1 calc R . .
H12C H 0.4994 1.0398 0.8391 0.056 Uiso 1 1 calc R . .
C13 C 0.10648(18) 0.89684(11) 0.66696(8) 0.0252(5) Uani 1 1 d . . .
C14 C 0.67871(19) 1.09528(13) 0.77908(8) 0.0294(5) Uani 1 1 d . . .
C15 C 0.7374(2) 0.74305(13) 0.78108(8) 0.0306(5) Uani 1 1 d . . .
H15A H 0.7869 0.7903 0.7852 0.037 Uiso 1 1 calc R . .
H15B H 0.7348 0.7166 0.8160 0.037 Uiso 1 1 calc R . .
C16 C 0.6867(2) 1.05898(13) 0.83479(9) 0.0316(5) Uani 1 1 d . . .
C17 C 0.6673(2) 0.74903(13) 0.66783(8) 0.0297(5) Uani 1 1 d . . .
H17A H 0.6704 0.7754 0.6330 0.036 Uiso 1 1 calc R . .
H17B H 0.6163 0.7024 0.6639 0.036 Uiso 1 1 calc R . .
C18 C 0.5208(2) 0.82160(13) 0.94574(8) 0.0311(5) Uani 1 1 d . . .
H18A H 0.5851 0.7855 0.9503 0.037 Uiso 1 1 calc R . .
C19 C 0.39087(19) 0.89627(12) 0.88563(8) 0.0265(5) Uani 1 1 d . . .
C20 C 0.4641(2) 0.85142(13) 0.98995(8) 0.0339(5) Uani 1 1 d . . .
C21 C 0.5388(2) 1.06099(12) 0.63789(8) 0.0294(5) Uani 1 1 d . . .
C22 C 0.1322(2) 0.82659(13) 0.58232(8) 0.0292(5) Uani 1 1 d . . .
C23 C 0.02320(19) 0.93692(12) 0.70789(9) 0.0305(5) Uani 1 1 d . . .
C24 C 0.7396(2) 1.19757(14) 0.71913(10) 0.0409(6) Uani 1 1 d . . .
H24A H 0.7831 1.2440 0.7132 0.049 Uiso 1 1 calc R . .
C25 C 0.25243(18) 0.81208(13) 0.59571(8) 0.0278(5) Uani 1 1 d . . .
H25A H 0.3023 0.7836 0.5718 0.033 Uiso 1 1 calc R . .
C26 C 0.0629(2) 0.86922(12) 0.61907(8) 0.0285(5) Uani 1 1 d . . .
H26A H -0.0200 0.8798 0.6103 0.034 Uiso 1 1 calc R . .
C27 C 0.60773(18) 0.76441(11) 0.76417(8) 0.0245(4) Uani 1 1 d . . .
H27A H 0.5585 0.7162 0.7616 0.029 Uiso 1 1 calc R . .
C28 C 0.0154(2) 0.88439(13) 0.75680(9) 0.0353(5) Uani 1 1 d . . .
H28A H 0.0974 0.8772 0.7718 0.053 Uiso 1 1 calc R . .
H28B H -0.0181 0.8345 0.7463 0.053 Uiso 1 1 calc R . .
H28C H -0.0380 0.9079 0.7836 0.053 Uiso 1 1 calc R . .
C29 C 0.3671(2) 0.90253(13) 0.98057(8) 0.0329(5) Uani 1 1 d . . .
H29A H 0.3258 0.9229 1.0107 0.039 Uiso 1 1 calc R . .
C30 C 0.61037(18) 0.80212(12) 0.70929(8) 0.0232(4) Uani 1 1 d . . .
H30A H 0.6655 0.8477 0.7122 0.028 Uiso 1 1 calc R . .
C31 C 0.2150(2) 0.97811(13) 0.92455(9) 0.0351(5) Uani 1 1 d . . .
C32 C 0.0702(2) 0.79417(14) 0.53251(8) 0.0342(5) Uani 1 1 d . . .
C33 C 0.30295(18) 0.83837(12) 0.64376(8) 0.0246(5) Uani 1 1 d . . .
C34 C 0.7966(2) 0.72629(13) 0.68487(8) 0.0293(5) Uani 1 1 d . . .
H34A H 0.8305 0.6890 0.6590 0.035 Uiso 1 1 calc R . .
H34B H 0.8498 0.7723 0.6847 0.035 Uiso 1 1 calc R . .
C35 C 0.7323(2) 0.97548(13) 0.83160(9) 0.0349(5) Uani 1 1 d . . .
H35A H 0.6819 0.9468 0.8062 0.052 Uiso 1 1 calc R . .
H35B H 0.7262 0.9515 0.8668 0.052 Uiso 1 1 calc R . .
H35C H 0.8177 0.9749 0.8198 0.052 Uiso 1 1 calc R . .
C36 C 0.60616(18) 1.09672(12) 0.68584(8) 0.0271(5) Uani 1 1 d . . .
C37 C 0.7968(2) 0.69084(13) 0.74010(9) 0.0345(5) Uani 1 1 d . . .
H37A H 0.8822 0.6802 0.7509 0.041 Uiso 1 1 calc R . .
H37B H 0.7523 0.6414 0.7390 0.041 Uiso 1 1 calc R . .
C38 C 0.0722(2) 1.01583(13) 0.72335(10) 0.0409(6) Uani 1 1 d . . .
H38A H 0.1492 1.0099 0.7429 0.061 Uiso 1 1 calc R . .
H38B H 0.0123 1.0421 0.7460 0.061 Uiso 1 1 calc R . .
H38C H 0.0865 1.0463 0.6911 0.061 Uiso 1 1 calc R . .
C39 C 0.5576(2) 1.10739(13) 0.58636(9) 0.0398(6) Uani 1 1 d . . .
H39A H 0.5159 1.0816 0.5568 0.060 Uiso 1 1 calc R . .
H39B H 0.6453 1.1111 0.5785 0.060 Uiso 1 1 calc R . .
H39C H 0.5237 1.1590 0.5909 0.060 Uiso 1 1 calc R . .
C40 C 0.5917(2) 0.98094(12) 0.62677(8) 0.0315(5) Uani 1 1 d . . .
H40A H 0.5438 0.9559 0.5987 0.047 Uiso 1 1 calc R . .
H40B H 0.5881 0.9500 0.6593 0.047 Uiso 1 1 calc R . .
H40C H 0.6770 0.9858 0.6152 0.047 Uiso 1 1 calc R . .
C41 C 0.32710(19) 0.92544(13) 0.93097(8) 0.0300(5) Uani 1 1 d . . .
C42 C 0.7785(2) 1.10046(15) 0.87115(10) 0.0471(7) Uani 1 1 d . . .
H42A H 0.7531 1.1540 0.8758 0.071 Uiso 1 1 calc R . .
H42B H 0.8600 1.0990 0.8549 0.071 Uiso 1 1 calc R . .
H42C H 0.7810 1.0749 0.9059 0.071 Uiso 1 1 calc R . .
C43 C 0.5487(2) 0.80417(12) 0.85101(8) 0.0275(5) Uani 1 1 d . . .
H43A H 0.6005 0.7630 0.8612 0.033 Uiso 1 1 calc R . .
C44 C -0.0162(2) 0.72891(15) 0.54942(9) 0.0406(6) Uani 1 1 d . . .
H44A H -0.0544 0.7064 0.5178 0.061 Uiso 1 1 calc R . .
H44B H -0.0798 0.7494 0.5730 0.061 Uiso 1 1 calc R . .
H44C H 0.0306 0.6894 0.5683 0.061 Uiso 1 1 calc R . .
C45 C 0.1634(2) 1.00375(16) 0.97867(9) 0.0468(7) Uani 1 1 d . . .
H45A H 0.2257 1.0332 0.9979 0.070 Uiso 1 1 calc R . .
H45B H 0.1405 0.9585 0.9996 0.070 Uiso 1 1 calc R . .
H45C H 0.0910 1.0360 0.9730 0.070 Uiso 1 1 calc R . .
C46 C 0.40051(19) 1.05683(14) 0.64777(9) 0.0351(5) Uani 1 1 d . . .
H46A H 0.3611 1.0297 0.6182 0.053 Uiso 1 1 calc R . .
H46B H 0.3672 1.1089 0.6504 0.053 Uiso 1 1 calc R . .
H46C H 0.3849 1.0292 0.6810 0.053 Uiso 1 1 calc R . .
C47 C -0.10643(19) 0.94904(14) 0.68599(9) 0.0354(5) Uani 1 1 d . . .
H47A H -0.1026 0.9812 0.6540 0.053 Uiso 1 1 calc R . .
H47B H -0.1569 0.9744 0.7130 0.053 Uiso 1 1 calc R . .
H47C H -0.1425 0.8992 0.6769 0.053 Uiso 1 1 calc R . .
C48 C 0.1142(2) 0.93469(16) 0.89491(10) 0.0475(7) Uani 1 1 d . . .
H48A H 0.1455 0.9172 0.8604 0.071 Uiso 1 1 calc R . .
H48B H 0.0442 0.9688 0.8893 0.071 Uiso 1 1 calc R . .
H48C H 0.0885 0.8903 0.9161 0.071 Uiso 1 1 calc R . .
C49 C 0.5008(2) 0.82976(15) 1.04689(9) 0.0439(6) Uani 1 1 d . . .
C50 C 0.5367(3) 0.90302(18) 1.07740(11) 0.0712(10) Uani 1 1 d . . .
H50A H 0.6039 0.9288 1.0587 0.107 Uiso 1 1 calc R . .
H50B H 0.5631 0.8893 1.1135 0.107 Uiso 1 1 calc R . .
H50C H 0.4661 0.9375 1.0794 0.107 Uiso 1 1 calc R . .
C51 C -0.0041(2) 0.85634(16) 0.50396(9) 0.0473(7) Uani 1 1 d . . .
H51A H 0.0499 0.8990 0.4943 0.071 Uiso 1 1 calc R . .
H51B H -0.0688 0.8750 0.5276 0.071 Uiso 1 1 calc R . .
H51C H -0.0408 0.8348 0.4717 0.071 Uiso 1 1 calc R . .
C52 C 0.2467(2) 1.05149(14) 0.89396(10) 0.0436(6) Uani 1 1 d . . .
H52A H 0.3141 1.0781 0.9119 0.065 Uiso 1 1 calc R . .
H52B H 0.1749 1.0851 0.8928 0.065 Uiso 1 1 calc R . .
H52C H 0.2715 1.0382 0.8576 0.065 Uiso 1 1 calc R . .
C53 C 0.1627(2) 0.76170(19) 0.49308(9) 0.0523(8) Uani 1 1 d . . .
H53A H 0.2225 0.8014 0.4839 0.078 Uiso 1 1 calc R . .
H53B H 0.1200 0.7449 0.4608 0.078 Uiso 1 1 calc R . .
H53C H 0.2049 0.7178 0.5092 0.078 Uiso 1 1 calc R . .
C54 C 0.6106(3) 0.77604(16) 1.04798(10) 0.0512(7) Uani 1 1 d . . .
H54A H 0.6805 0.8011 1.0308 0.077 Uiso 1 1 calc R . .
H54B H 0.5906 0.7286 1.0289 0.077 Uiso 1 1 calc R . .
H54C H 0.6314 0.7639 1.0850 0.077 Uiso 1 1 calc R . .
C55 C 0.3935(3) 0.7903(2) 1.07433(11) 0.0747(10) Uani 1 1 d . . .
H55A H 0.3720 0.7435 1.0548 0.112 Uiso 1 1 calc R . .
H55B H 0.3230 0.8250 1.0750 0.112 Uiso 1 1 calc R . .
H55C H 0.4165 0.7769 1.1109 0.112 Uiso 1 1 calc R . .

loop_
_atom_site_aniso_label
_atom_site_aniso_U_11
_atom_site_aniso_U_22
_atom_site_aniso_U_33
_atom_site_aniso_U_23
_atom_site_aniso_U_13
_atom_site_aniso_U_12
Sc 0.02194(18) 0.02332(19) 0.02055(17) -0.00089(17) -0.00068(16) 0.00126(17)
O1 0.0210(7) 0.0311(8) 0.0262(8) -0.0054(7) -0.0015(5) 0.0006(7)
O3 0.0246(8) 0.0256(7) 0.0234(7) -0.0024(6) 0.0004(5) -0.0006(6)
O2 0.0355(8) 0.0302(8) 0.0219(7) 0.0029(7) 0.0029(6) 0.0061(7)
N2 0.0239(9) 0.0256(9) 0.0236(9) -0.0025(7) -0.0006(7) 0.0000(7)
N1 0.0189(9) 0.0259(9) 0.0237(9) -0.0001(7) 0.0001(7) 0.0011(7)
C6 0.0214(10) 0.0217(10) 0.0307(10) -0.0027(9) 0.0019(9) 0.0011(8)
C7 0.0340(12) 0.0255(11) 0.0252(11) -0.0009(9) 0.0001(9) 0.0016(10)
C8 0.0363(13) 0.0324(13) 0.0343(13) 0.0025(11) 0.0060(11) -0.0027(11)
C9 0.0234(11) 0.0242(11) 0.0254(11) 0.0033(9) -0.0011(9) -0.0026(9)
C10 0.0362(13) 0.0343(12) 0.0406(14) -0.0108(11) -0.0028(11) -0.0069(10)
C11 0.0253(11) 0.0266(11) 0.0239(10) -0.0036(8) 0.0013(9) -0.0006(9)
C12 0.0436(13) 0.0402(13) 0.0275(11) -0.0084(10) 0.0011(11) 0.0055(12)
C13 0.0241(11) 0.0223(11) 0.0293(11) 0.0030(9) -0.0005(8) -0.0023(8)
C14 0.0242(10) 0.0296(12) 0.0344(12) -0.0070(10) -0.0001(9) 0.0022(10)
C15 0.0279(12) 0.0324(12) 0.0317(12) 0.0039(10) -0.0013(9) 0.0053(10)
C16 0.0315(12) 0.0324(12) 0.0311(12) -0.0093(10) -0.0044(10) 0.0036(10)
C17 0.0279(12) 0.0336(13) 0.0276(11) -0.0076(10) 0.0003(9) 0.0043(10)
C18 0.0383(13) 0.0278(12) 0.0273(11) 0.0000(9) -0.0035(10) 0.0022(10)
C19 0.0317(11) 0.0253(11) 0.0225(10) 0.0016(9) 0.0019(9) -0.0020(9)
C20 0.0452(14) 0.0308(12) 0.0256(11) -0.0006(9) 0.0001(10) -0.0020(10)
C21 0.0308(12) 0.0286(11) 0.0288(11) 0.0030(9) -0.0001(9) 0.0002(9)
C22 0.0281(12) 0.0375(13) 0.0220(11) 0.0058(10) -0.0010(9) -0.0046(10)
C23 0.0210(10) 0.0300(12) 0.0404(13) -0.0036(10) -0.0032(9) 0.0007(9)
C24 0.0396(14) 0.0342(13) 0.0488(15) -0.0041(11) 0.0039(11) -0.0138(12)
C25 0.0250(11) 0.0368(12) 0.0215(11) 0.0014(9) 0.0025(9) -0.0020(10)
C26 0.0209(10) 0.0343(12) 0.0302(11) 0.0065(10) -0.0025(10) 0.0000(10)
C27 0.0267(11) 0.0212(10) 0.0257(10) -0.0010(9) 0.0000(9) 0.0022(8)
C28 0.0260(11) 0.0477(14) 0.0320(12) -0.0033(10) 0.0027(10) 0.0011(10)
C29 0.0404(13) 0.0332(12) 0.0249(11) -0.0025(10) 0.0056(9) -0.0032(11)
C30 0.0206(10) 0.0233(11) 0.0257(11) -0.0015(9) -0.0013(9) -0.0001(9)
C31 0.0382(13) 0.0382(13) 0.0289(12) 0.0047(11) 0.0107(10) 0.0054(11)
C32 0.0270(11) 0.0514(14) 0.0243(11) 0.0008(10) -0.0023(10) -0.0027(12)
C33 0.0218(11) 0.0282(11) 0.0237(11) 0.0023(9) 0.0001(9) -0.0029(9)
C34 0.0261(12) 0.0301(12) 0.0318(12) -0.0071(10) 0.0002(9) 0.0063(10)
C35 0.0338(13) 0.0370(13) 0.0338(13) -0.0055(11) -0.0065(10) 0.0046(11)
C36 0.0217(10) 0.0268(11) 0.0327(11) -0.0019(10) 0.0018(9) 0.0016(9)
C37 0.0312(12) 0.0313(12) 0.0410(13) 0.0016(11) 0.0032(11) 0.0081(10)
C38 0.0302(12) 0.0331(12) 0.0594(16) -0.0120(11) -0.0021(12) 0.0033(11)
C39 0.0446(14) 0.0405(14) 0.0344(12) 0.0069(10) -0.0026(11) -0.0032(12)
C40 0.0346(13) 0.0333(12) 0.0267(11) -0.0031(9) 0.0020(9) -0.0008(10)
C41 0.0331(12) 0.0289(12) 0.0281(11) 0.0007(10) 0.0050(9) -0.0015(10)
C42 0.0530(16) 0.0443(15) 0.0441(15) -0.0086(12) -0.0136(12) -0.0021(13)
C43 0.0304(12) 0.0237(11) 0.0283(11) 0.0001(9) -0.0024(9) 0.0002(10)
C44 0.0364(13) 0.0514(16) 0.0340(13) -0.0019(11) -0.0077(11) -0.0065(12)
C45 0.0487(16) 0.0526(16) 0.0391(14) 0.0047(13) 0.0168(12) 0.0152(13)
C46 0.0277(12) 0.0422(14) 0.0353(13) 0.0035(11) -0.0062(9) 0.0009(10)
C47 0.0263(12) 0.0383(13) 0.0417(13) -0.0019(11) -0.0011(10) 0.0039(10)
C48 0.0383(14) 0.0538(17) 0.0505(15) -0.0006(13) 0.0028(12) 0.0081(12)
C49 0.0627(17) 0.0467(15) 0.0223(12) -0.0008(11) -0.0029(11) 0.0064(13)
C50 0.108(3) 0.065(2) 0.0406(15) -0.0177(15) -0.0271(16) 0.023(2)
C51 0.0415(15) 0.0679(18) 0.0325(13) 0.0091(13) -0.0119(12) -0.0021(13)
C52 0.0528(16) 0.0389(14) 0.0391(14) 0.0075(11) 0.0158(12) 0.0146(12)
C53 0.0400(15) 0.090(2) 0.0266(13) -0.0155(14) -0.0055(11) 0.0003(15)
C54 0.0698(19) 0.0559(18) 0.0280(13) 0.0031(12) -0.0127(13) 0.0113(15)
C55 0.072(2) 0.107(3) 0.0443(17) 0.0362(18) 0.0081(15) 0.003(2)

loop_
_atom_type_symbol
_atom_type_description
_atom_type_scat_dispersion_real
_atom_type_scat_dispersion_imag
_atom_type_scat_source
C C 0.0033 0.0016 'International Tables Vol C Tables 4.2.6.8 and 6.1.1.4'
H H 0.0000 0.0000 'International Tables Vol C Tables 4.2.6.8 and 6.1.1.4'
N N 0.0061 0.0033 'International Tables Vol C Tables 4.2.6.8 and 6.1.1.4'
O O 0.0106 0.0060 'International Tables Vol C Tables 4.2.6.8 and 6.1.1.4'
Sc Sc 0.2519 0.3716 'International Tables Vol C Tables 4.2.6.8 and 6.1.1.4'

loop_
_geom_angle_atom_site_label_1
_geom_angle_atom_site_label_2
_geom_angle_atom_site_label_3
_geom_angle
_geom_angle_site_symmetry_1
_geom_angle_site_symmetry_3
_geom_angle_publ_flag
O3 Sc O1 115.52(6) . . ?
O3 Sc O2 113.56(6) . . ?
O1 Sc O2 97.24(6) . . ?
O3 Sc N1 100.17(6) . . ?
O1 Sc N1 80.21(6) . . ?
O2 Sc N1 143.19(6) . . ?
O3 Sc N2 110.25(6) . . ?
O1 Sc N2 129.84(6) . . ?
O2 Sc N2 82.03(6) . . ?
N1 Sc N2 72.50(6) . . ?
C9 O1 Sc 141.63(13) . . ?
C6 O3 Sc 176.03(13) . . ?
C19 O2 Sc 138.47(13) . . ?
C43 N2 C27 117.65(17) . . ?
C43 N2 Sc 124.64(14) . . ?
C27 N2 Sc 117.58(12) . . ?
C11 N1 C30 122.04(17) . . ?
C11 N1 Sc 128.40(14) . . ?
C30 N1 Sc 109.50(12) . . ?
O3 C6 C36 120.05(18) . . ?
O3 C6 C14 119.91(19) . . ?
C36 C6 C14 120.04(18) . . ?
C18 C7 C19 120.67(19) . . ?
C18 C7 C43 116.0(2) . . ?
C19 C7 C43 123.23(19) . . ?
C24 C8 C36 122.4(2) . . ?
C24 C8 H8A 118.8 . . ?
C36 C8 H8A 118.8 . . ?
O1 C9 C33 120.61(18) . . ?
O1 C9 C13 120.42(18) . . ?
C33 C9 C13 118.97(19) . . ?
C24 C10 C14 122.4(2) . . ?
C24 C10 H10A 118.8 . . ?
C14 C10 H10A 118.8 . . ?
N1 C11 C33 126.28(19) . . ?
N1 C11 H11A 116.9 . . ?
C33 C11 H11A 116.9 . . ?
C16 C12 H12A 109.5 . . ?
C16 C12 H12B 109.5 . . ?
H12A C12 H12B 109.5 . . ?
C16 C12 H12C 109.5 . . ?
H12A C12 H12C 109.5 . . ?
H12B C12 H12C 109.5 . . ?
C26 C13 C9 117.57(19) . . ?
C26 C13 C23 122.39(19) . . ?
C9 C13 C23 119.88(18) . . ?
C10 C14 C6 118.0(2) . . ?
C10 C14 C16 119.71(19) . . ?
C6 C14 C16 122.29(19) . . ?
C37 C15 C27 110.76(18) . . ?
C37 C15 H15A 109.5 . . ?
C27 C15 H15A 109.5 . . ?
C37 C15 H15B 109.5 . . ?
C27 C15 H15B 109.5 . . ?
H15A C15 H15B 108.1 . . ?
C12 C16 C42 107.10(18) . . ?
C12 C16 C14 109.94(18) . . ?
C42 C16 C14 112.6(2) . . ?
C12 C16 C35 110.68(19) . . ?
C42 C16 C35 105.31(18) . . ?
C14 C16 C35 111.06(18) . . ?
C30 C17 C34 110.04(17) . . ?
C30 C17 H17A 109.7 . . ?
C34 C17 H17A 109.7 . . ?
C30 C17 H17B 109.7 . . ?
C34 C17 H17B 109.7 . . ?
H17A C17 H17B 108.2 . . ?
C20 C18 C7 121.8(2) . . ?
C20 C18 H18A 119.1 . . ?
C7 C18 H18A 119.1 . . ?
O2 C19 C7 119.74(18) . . ?
O2 C19 C41 121.77(19) . . ?
C7 C19 C41 118.49(18) . . ?
C18 C20 C29 116.4(2) . . ?
C18 C20 C49 122.9(2) . . ?
C29 C20 C49 120.7(2) . . ?
C46 C21 C40 110.98(18) . . ?
C46 C21 C39 107.02(18) . . ?
C40 C21 C39 105.87(18) . . ?
C46 C21 C36 111.29(18) . . ?
C40 C21 C36 109.18(17) . . ?
C39 C21 C36 112.37(18) . . ?
C25 C22 C26 116.7(2) . . ?
C25 C22 C32 123.6(2) . . ?
C26 C22 C32 119.52(19) . . ?
C38 C23 C47 106.94(18) . . ?
C38 C23 C28 110.67(19) . . ?
C47 C23 C28 108.54(18) . . ?
C38 C23 C13 111.78(18) . . ?
C47 C23 C13 111.63(18) . . ?
C28 C23 C13 107.27(17) . . ?
C10 C24 C8 119.2(2) . . ?
C10 C24 H24A 120.4 . . ?
C8 C24 H24A 120.4 . . ?
C22 C25 C33 121.6(2) . . ?
C22 C25 H25A 119.2 . . ?
C33 C25 H25A 119.2 . . ?
C13 C26 C22 124.8(2) . . ?
C13 C26 H26A 117.6 . . ?
C22 C26 H26A 117.6 . . ?
N2 C27 C15 115.04(17) . . ?
N2 C27 C30 107.12(15) . . ?
C15 C27 C30 109.80(17) . . ?
N2 C27 H27A 108.2 . . ?
C15 C27 H27A 108.2 . . ?
C30 C27 H27A 108.2 . . ?
C23 C28 H28A 109.5 . . ?
C23 C28 H28B 109.5 . . ?
H28A C28 H28B 109.5 . . ?
C23 C28 H28C 109.5 . . ?
H28A C28 H28C 109.5 . . ?
H28B C28 H28C 109.5 . . ?
C41 C29 C20 125.1(2) . . ?
C41 C29 H29A 117.5 . . ?
C20 C29 H29A 117.5 . . ?
N1 C30 C17 117.94(17) . . ?
N1 C30 C27 107.07(15) . . ?
C17 C30 C27 111.29(17) . . ?
N1 C30 H30A 106.6 . . ?
C17 C30 H30A 106.6 . . ?
C27 C30 H30A 106.6 . . ?
C48 C31 C52 109.4(2) . . ?
C48 C31 C45 108.0(2) . . ?
C52 C31 C45 106.5(2) . . ?
C48 C31 C41 109.23(19) . . ?
C52 C31 C41 111.72(19) . . ?
C45 C31 C41 111.88(19) . . ?
C53 C32 C22 111.99(19) . . ?
C53 C32 C51 108.03(19) . . ?
C22 C32 C51 110.9(2) . . ?
C53 C32 C44 108.2(2) . . ?
C22 C32 C44 108.60(17) . . ?
C51 C32 C44 109.07(19) . . ?
C25 C33 C9 120.32(19) . . ?
C25 C33 C11 117.67(19) . . ?
C9 C33 C11 121.84(18) . . ?
C37 C34 C17 111.26(18) . . ?
C37 C34 H34A 109.4 . . ?
C17 C34 H34A 109.4 . . ?
C37 C34 H34B 109.4 . . ?
C17 C34 H34B 109.4 . . ?
H34A C34 H34B 108.0 . . ?
C16 C35 H35A 109.5 . . ?
C16 C35 H35B 109.5 . . ?
H35A C35 H35B 109.5 . . ?
C16 C35 H35C 109.5 . . ?
H35A C35 H35C 109.5 . . ?
H35B C35 H35C 109.5 . . ?
C8 C36 C6 117.87(19) . . ?
C8 C36 C21 119.25(19) . . ?
C6 C36 C21 122.86(18) . . ?
C34 C37 C15 112.02(17) . . ?
C34 C37 H37A 109.2 . . ?
C15 C37 H37A 109.2 . . ?
C34 C37 H37B 109.2 . . ?
C15 C37 H37B 109.2 . . ?
H37A C37 H37B 107.9 . . ?
C23 C38 H38A 109.5 . . ?
C23 C38 H38B 109.5 . . ?
H38A C38 H38B 109.5 . . ?
C23 C38 H38C 109.5 . . ?
H38A C38 H38C 109.5 . . ?
H38B C38 H38C 109.5 . . ?
C21 C39 H39A 109.5 . . ?
C21 C39 H39B 109.5 . . ?
H39A C39 H39B 109.5 . . ?
C21 C39 H39C 109.5 . . ?
H39A C39 H39C 109.5 . . ?
H39B C39 H39C 109.5 . . ?
C21 C40 H40A 109.5 . . ?
C21 C40 H40B 109.5 . . ?
H40A C40 H40B 109.5 . . ?
C21 C40 H40C 109.5 . . ?
H40A C40 H40C 109.5 . . ?
H40B C40 H40C 109.5 . . ?
C29 C41 C19 117.6(2) . . ?
C29 C41 C31 121.29(19) . . ?
C19 C41 C31 121.12(18) . . ?
C16 C42 H42A 109.5 . . ?
C16 C42 H42B 109.5 . . ?
H42A C42 H42B 109.5 . . ?
C16 C42 H42C 109.5 . . ?
H42A C42 H42C 109.5 . . ?
H42B C42 H42C 109.5 . . ?
N2 C43 C7 128.4(2) . . ?
N2 C43 H43A 115.8 . . ?
C7 C43 H43A 115.8 . . ?
C32 C44 H44A 109.5 . . ?
C32 C44 H44B 109.5 . . ?
H44A C44 H44B 109.5 . . ?
C32 C44 H44C 109.5 . . ?
H44A C44 H44C 109.5 . . ?
H44B C44 H44C 109.5 . . ?
C31 C45 H45A 109.5 . . ?
C31 C45 H45B 109.5 . . ?
H45A C45 H45B 109.5 . . ?
C31 C45 H45C 109.5 . . ?
H45A C45 H45C 109.5 . . ?
H45B C45 H45C 109.5 . . ?
C21 C46 H46A 109.5 . . ?
C21 C46 H46B 109.5 . . ?
H46A C46 H46B 109.5 . . ?
C21 C46 H46C 109.5 . . ?
H46A C46 H46C 109.5 . . ?
H46B C46 H46C 109.5 . . ?
C23 C47 H47A 109.5 . . ?
C23 C47 H47B 109.5 . . ?
H47A C47 H47B 109.5 . . ?
C23 C47 H47C 109.5 . . ?
H47A C47 H47C 109.5 . . ?
H47B C47 H47C 109.5 . . ?
C31 C48 H48A 109.5 . . ?
C31 C48 H48B 109.5 . . ?
H48A C48 H48B 109.5 . . ?
C31 C48 H48C 109.5 . . ?
H48A C48 H48C 109.5 . . ?
H48B C48 H48C 109.5 . . ?
C54 C49 C55 108.7(2) . . ?
C54 C49 C20 112.0(2) . . ?
C55 C49 C20 109.4(2) . . ?
C54 C49 C50 107.4(2) . . ?
C55 C49 C50 110.2(3) . . ?
C20 C49 C50 109.1(2) . . ?
C49 C50 H50A 109.5 . . ?
C49 C50 H50B 109.5 . . ?
H50A C50 H50B 109.5 . . ?
C49 C50 H50C 109.5 . . ?
H50A C50 H50C 109.5 . . ?
H50B C50 H50C 109.5 . . ?
C32 C51 H51A 109.5 . . ?
C32 C51 H51B 109.5 . . ?
H51A C51 H51B 109.5 . . ?
C32 C51 H51C 109.5 . . ?
H51A C51 H51C 109.5 . . ?
H51B C51 H51C 109.5 . . ?
C31 C52 H52A 109.5 . . ?
C31 C52 H52B 109.5 . . ?
H52A C52 H52B 109.5 . . ?
C31 C52 H52C 109.5 . . ?
H52A C52 H52C 109.5 . . ?
H52B C52 H52C 109.5 . . ?
C32 C53 H53A 109.5 . . ?
C32 C53 H53B 109.5 . . ?
H53A C53 H53B 109.5 . . ?
C32 C53 H53C 109.5 . . ?
H53A C53 H53C 109.5 . . ?
H53B C53 H53C 109.5 . . ?
C49 C54 H54A 109.5 . . ?
C49 C54 H54B 109.5 . . ?
H54A C54 H54B 109.5 . . ?
C49 C54 H54C 109.5 . . ?
H54A C54 H54C 109.5 . . ?
H54B C54 H54C 109.5 . . ?
C49 C55 H55A 109.5 . . ?
C49 C55 H55B 109.5 . . ?
H55A C55 H55B 109.5 . . ?
C49 C55 H55C 109.5 . . ?
H55A C55 H55C 109.5 . . ?
H55B C55 H55C 109.5 . . ?

loop_
_geom_bond_atom_site_label_1
_geom_bond_atom_site_label_2
_geom_bond_distance
_geom_bond_site_symmetry_2
_geom_bond_publ_flag
Sc O3 1.9461(14) . ?
Sc O1 1.9631(13) . ?
Sc O2 1.9928(13) . ?
Sc N1 2.2268(17) . ?
Sc N2 2.2352(17) . ?
O1 C9 1.315(2) . ?
O3 C6 1.353(2) . ?
O2 C19 1.321(2) . ?
N2 C43 1.291(2) . ?
N2 C27 1.487(2) . ?
N1 C11 1.287(3) . ?
N1 C30 1.472(3) . ?
C6 C36 1.425(3) . ?
C6 C14 1.430(3) . ?
C7 C18 1.407(3) . ?
C7 C19 1.410(3) . ?
C7 C43 1.444(3) . ?
C8 C24 1.378(3) . ?
C8 C36 1.398(3) . ?
C8 H8A 0.9500 . ?
C9 C33 1.417(3) . ?
C9 C13 1.424(3) . ?
C10 C24 1.377(3) . ?
C10 C14 1.391(3) . ?
C10 H10A 0.9500 . ?
C11 C33 1.450(3) . ?
C11 H11A 0.9500 . ?
C12 C16 1.534(3) . ?
C12 H12A 0.9800 . ?
C12 H12B 0.9800 . ?
C12 H12C 0.9800 . ?
C13 C26 1.381(3) . ?
C13 C23 1.541(3) . ?
C14 C16 1.538(3) . ?
C15 C37 1.520(3) . ?
C15 C27 1.526(3) . ?
C15 H15A 0.9900 . ?
C15 H15B 0.9900 . ?
C16 C42 1.537(3) . ?
C16 C35 1.540(3) . ?
C17 C30 1.526(3) . ?
C17 C34 1.529(3) . ?
C17 H17A 0.9900 . ?
C17 H17B 0.9900 . ?
C18 C20 1.374(3) . ?
C18 H18A 0.9500 . ?
C19 C41 1.429(3) . ?
C20 C29 1.405(3) . ?
C20 C49 1.533(3) . ?
C21 C46 1.533(3) . ?
C21 C40 1.535(3) . ?
C21 C39 1.540(3) . ?
C21 C36 1.543(3) . ?
C22 C25 1.380(3) . ?
C22 C26 1.407(3) . ?
C22 C32 1.531(3) . ?
C23 C38 1.525(3) . ?
C23 C47 1.534(3) . ?
C23 C28 1.535(3) . ?
C24 H24A 0.9500 . ?
C25 C33 1.404(3) . ?
C25 H25A 0.9500 . ?
C26 H26A 0.9500 . ?
C27 C30 1.528(3) . ?
C27 H27A 1.0000 . ?
C28 H28A 0.9800 . ?
C28 H28B 0.9800 . ?
C28 H28C 0.9800 . ?
C29 C41 1.380(3) . ?
C29 H29A 0.9500 . ?
C30 H30A 1.0000 . ?
C31 C48 1.530(3) . ?
C31 C52 1.531(3) . ?
C31 C45 1.538(3) . ?
C31 C41 1.539(3) . ?
C32 C53 1.524(3) . ?
C32 C51 1.532(3) . ?
C32 C44 1.538(3) . ?
C34 C37 1.519(3) . ?
C34 H34A 0.9900 . ?
C34 H34B 0.9900 . ?
C35 H35A 0.9800 . ?
C35 H35B 0.9800 . ?
C35 H35C 0.9800 . ?
C37 H37A 0.9900 . ?
C37 H37B 0.9900 . ?
C38 H38A 0.9800 . ?
C38 H38B 0.9800 . ?
C38 H38C 0.9800 . ?
C39 H39A 0.9800 . ?
C39 H39B 0.9800 . ?
C39 H39C 0.9800 . ?
C40 H40A 0.9800 . ?
C40 H40B 0.9800 . ?
C40 H40C 0.9800 . ?
C42 H42A 0.9800 . ?
C42 H42B 0.9800 . ?
C42 H42C 0.9800 . ?
C43 H43A 0.9500 . ?
C44 H44A 0.9800 . ?
C44 H44B 0.9800 . ?
C44 H44C 0.9800 . ?
C45 H45A 0.9800 . ?
C45 H45B 0.9800 . ?
C45 H45C 0.9800 . ?
C46 H46A 0.9800 . ?
C46 H46B 0.9800 . ?
C46 H46C 0.9800 . ?
C47 H47A 0.9800 . ?
C47 H47B 0.9800 . ?
C47 H47C 0.9800 . ?
C48 H48A 0.9800 . ?
C48 H48B 0.9800 . ?
C48 H48C 0.9800 . ?
C49 C54 1.522(4) . ?
C49 C55 1.524(4) . ?
C49 C50 1.540(4) . ?
C50 H50A 0.9800 . ?
C50 H50B 0.9800 . ?
C50 H50C 0.9800 . ?
C51 H51A 0.9800 . ?
C51 H51B 0.9800 . ?
C51 H51C 0.9800 . ?
C52 H52A 0.9800 . ?
C52 H52B 0.9800 . ?
C52 H52C 0.9800 . ?
C53 H53A 0.9800 . ?
C53 H53B 0.9800 . ?
C53 H53C 0.9800 . ?
C54 H54A 0.9800 . ?
C54 H54B 0.9800 . ?
C54 H54C 0.9800 . ?
C55 H55A 0.9800 . ?
C55 H55B 0.9800 . ?
C55 H55C 0.9800 . ?

loop_
_geom_torsion_atom_site_label_1
_geom_torsion_atom_site_label_2
_geom_torsion_atom_site_label_3
_geom_torsion_atom_site_label_4
_geom_torsion
_geom_torsion_site_symmetry_1
_geom_torsion_site_symmetry_2
_geom_torsion_site_symmetry_3
_geom_torsion_site_symmetry_4
_geom_torsion_publ_flag
O3 Sc O1 C9 86.9(2) . . . . ?
O2 Sc O1 C9 -152.6(2) . . . . ?
N1 Sc O1 C9 -9.7(2) . . . . ?
N2 Sc O1 C9 -66.9(2) . . . . ?
O1 Sc O3 C6 79.0(19) . . . . ?
O2 Sc O3 C6 -32.1(19) . . . . ?
N1 Sc O3 C6 163.0(19) . . . . ?
N2 Sc O3 C6 -122.1(19) . . . . ?
O3 Sc O2 C19 -87.5(2) . . . . ?
O1 Sc O2 C19 150.5(2) . . . . ?
N1 Sc O2 C19 67.2(2) . . . . ?
N2 Sc O2 C19 21.2(2) . . . . ?
O3 Sc N2 C43 100.06(17) . . . . ?
O1 Sc N2 C43 -104.99(17) . . . . ?
O2 Sc N2 C43 -12.19(17) . . . . ?
N1 Sc N2 C43 -165.30(18) . . . . ?
O3 Sc N2 C27 -84.16(14) . . . . ?
O1 Sc N2 C27 70.79(15) . . . . ?
O2 Sc N2 C27 163.59(14) . . . . ?
N1 Sc N2 C27 10.48(13) . . . . ?
O3 Sc N1 C11 -105.15(17) . . . . ?
O1 Sc N1 C11 9.25(17) . . . . ?
O2 Sc N1 C11 98.27(19) . . . . ?
N2 Sc N1 C11 146.65(18) . . . . ?
O3 Sc N1 C30 72.01(12) . . . . ?
O1 Sc N1 C30 -173.59(13) . . . . ?
O2 Sc N1 C30 -84.57(15) . . . . ?
N2 Sc N1 C30 -36.18(12) . . . . ?
Sc O3 C6 C36 -111.5(19) . . . . ?
Sc O3 C6 C14 69(2) . . . . ?
Sc O1 C9 C33 4.5(3) . . . . ?
Sc O1 C9 C13 -176.81(15) . . . . ?
C30 N1 C11 C33 177.94(18) . . . . ?
Sc N1 C11 C33 -5.2(3) . . . . ?
O1 C9 C13 C26 179.32(18) . . . . ?
C33 C9 C13 C26 -1.9(3) . . . . ?
O1 C9 C13 C23 -5.1(3) . . . . ?
C33 C9 C13 C23 173.62(18) . . . . ?
C24 C10 C14 C6 -1.7(3) . . . . ?
C24 C10 C14 C16 179.3(2) . . . . ?
O3 C6 C14 C10 -176.79(18) . . . . ?
C36 C6 C14 C10 4.0(3) . . . . ?
O3 C6 C14 C16 2.1(3) . . . . ?
C36 C6 C14 C16 -177.09(18) . . . . ?
C10 C14 C16 C12 113.5(2) . . . . ?
C6 C14 C16 C12 -65.3(3) . . . . ?
C10 C14 C16 C42 -5.8(3) . . . . ?
C6 C14 C16 C42 175.34(19) . . . . ?
C10 C14 C16 C35 -123.6(2) . . . . ?
C6 C14 C16 C35 57.5(3) . . . . ?
C19 C7 C18 C20 -0.3(3) . . . . ?
C43 C7 C18 C20 -176.6(2) . . . . ?
Sc O2 C19 C7 -15.9(3) . . . . ?
Sc O2 C19 C41 164.97(16) . . . . ?
C18 C7 C19 O2 178.5(2) . . . . ?
C43 C7 C19 O2 -5.5(3) . . . . ?
C18 C7 C19 C41 -2.4(3) . . . . ?
C43 C7 C19 C41 173.6(2) . . . . ?
C7 C18 C20 C29 2.1(3) . . . . ?
C7 C18 C20 C49 -179.3(2) . . . . ?
C26 C13 C23 C38 -125.8(2) . . . . ?
C9 C13 C23 C38 58.9(3) . . . . ?
C26 C13 C23 C47 -6.0(3) . . . . ?
C9 C13 C23 C47 178.63(18) . . . . ?
C26 C13 C23 C28 112.7(2) . . . . ?
C9 C13 C23 C28 -62.6(2) . . . . ?
C14 C10 C24 C8 -0.7(4) . . . . ?
C36 C8 C24 C10 1.0(4) . . . . ?
C26 C22 C25 C33 0.2(3) . . . . ?
C32 C22 C25 C33 -175.2(2) . . . . ?
C9 C13 C26 C22 1.1(3) . . . . ?
C23 C13 C26 C22 -174.4(2) . . . . ?
C25 C22 C26 C13 -0.2(3) . . . . ?
C32 C22 C26 C13 175.4(2) . . . . ?
C43 N2 C27 C15 -45.9(3) . . . . ?
Sc N2 C27 C15 138.07(15) . . . . ?
C43 N2 C27 C30 -168.20(18) . . . . ?
Sc N2 C27 C30 15.72(19) . . . . ?
C37 C15 C27 N2 -177.65(17) . . . . ?
C37 C15 C27 C30 -56.8(2) . . . . ?
C18 C20 C29 C41 -1.2(3) . . . . ?
C49 C20 C29 C41 -179.9(2) . . . . ?
C11 N1 C30 C17 0.6(3) . . . . ?
Sc N1 C30 C17 -176.80(15) . . . . ?
C11 N1 C30 C27 -125.78(19) . . . . ?
Sc N1 C30 C27 56.84(16) . . . . ?
C34 C17 C30 N1 178.28(17) . . . . ?
C34 C17 C30 C27 -57.4(2) . . . . ?
N2 C27 C30 N1 -45.8(2) . . . . ?
C15 C27 C30 N1 -171.39(17) . . . . ?
N2 C27 C30 C17 -176.05(16) . . . . ?
C15 C27 C30 C17 58.4(2) . . . . ?
C25 C22 C32 C53 -14.3(3) . . . . ?
C26 C22 C32 C53 170.3(2) . . . . ?
C25 C22 C32 C51 -135.1(2) . . . . ?
C26 C22 C32 C51 49.6(3) . . . . ?
C25 C22 C32 C44 105.1(2) . . . . ?
C26 C22 C32 C44 -70.2(3) . . . . ?
C22 C25 C33 C9 -1.1(3) . . . . ?
C22 C25 C33 C11 174.2(2) . . . . ?
O1 C9 C33 C25 -179.25(18) . . . . ?
C13 C9 C33 C25 2.0(3) . . . . ?
O1 C9 C33 C11 5.7(3) . . . . ?
C13 C9 C33 C11 -173.08(19) . . . . ?
N1 C11 C33 C25 -179.5(2) . . . . ?
N1 C11 C33 C9 -4.3(3) . . . . ?
C30 C17 C34 C37 55.1(2) . . . . ?
C24 C8 C36 C6 1.3(3) . . . . ?
C24 C8 C36 C21 -177.2(2) . . . . ?
O3 C6 C36 C8 177.00(18) . . . . ?
C14 C6 C36 C8 -3.8(3) . . . . ?
O3 C6 C36 C21 -4.5(3) . . . . ?
C14 C6 C36 C21 174.65(18) . . . . ?
C46 C21 C36 C8 -119.4(2) . . . . ?
C40 C21 C36 C8 117.8(2) . . . . ?
C39 C21 C36 C8 0.6(3) . . . . ?
C46 C21 C36 C6 62.2(3) . . . . ?
C40 C21 C36 C6 -60.7(2) . . . . ?
C39 C21 C36 C6 -177.83(19) . . . . ?
C17 C34 C37 C15 -54.9(2) . . . . ?
C27 C15 C37 C34 55.7(2) . . . . ?
C20 C29 C41 C19 -1.4(3) . . . . ?
C20 C29 C41 C31 176.4(2) . . . . ?
O2 C19 C41 C29 -177.7(2) . . . . ?
C7 C19 C41 C29 3.2(3) . . . . ?
O2 C19 C41 C31 4.4(3) . . . . ?
C7 C19 C41 C31 -174.7(2) . . . . ?
C48 C31 C41 C29 -116.0(2) . . . . ?
C52 C31 C41 C29 122.9(2) . . . . ?
C45 C31 C41 C29 3.6(3) . . . . ?
C48 C31 C41 C19 61.7(3) . . . . ?
C52 C31 C41 C19 -59.4(3) . . . . ?
C45 C31 C41 C19 -178.7(2) . . . . ?
C27 N2 C43 C7 -174.3(2) . . . . ?
Sc N2 C43 C7 1.4(3) . . . . ?
C18 C7 C43 N2 -172.7(2) . . . . ?
C19 C7 C43 N2 11.2(4) . . . . ?
C18 C20 C49 C54 3.4(3) . . . . ?
C29 C20 C49 C54 -178.0(2) . . . . ?
C18 C20 C49 C55 -117.2(3) . . . . ?
C29 C20 C49 C55 61.4(3) . . . . ?
C18 C20 C49 C50 122.2(3) . . . . ?
C29 C20 C49 C50 -59.2(3) . . . . ?
